data_1504823
loop_
_publ_author_name
'Shukla, Ruchi'
'Wadumethrige, Shriya H.'
'Lindeman, Sergey V.'
'Rathore, Rajendra'

_publ_section_title
;
 Synthesis, electronic properties, and X-ray structural characterization
 of tetrarylbenzo[1,2-b:4,5-b']difuran cation radicals.
;
_journal_issue 16
_journal_name_full 'Organic letters'
_journal_page_first 3587
_journal_page_last 3590
_journal_paper_doi 10.1021/ol801356e
_journal_volume 10
_journal_year 2008
_chemical_formula_sum 'C34 H22 O2'
_chemical_formula_weight 462.52
_chemical_name_systematic
; 
 ? 
;
_space_group_IT_number 2
_symmetry_cell_setting triclinic
_symmetry_space_group_name_Hall '-P 1'
_symmetry_space_group_name_H-M 'P -1'
_atom_sites_solution_hydrogens geom
_atom_sites_solution_primary direct
_atom_sites_solution_secondary difmap
_audit_creation_method SHELXL-97
_cell_angle_alpha 93.7300(10)
_cell_angle_beta 106.4600(10)
_cell_angle_gamma 95.153(2)
_cell_formula_units_Z 2
_cell_length_a 9.5994(9)
_cell_length_b 10.9712(11)
_cell_length_c 11.9451(12)
_cell_measurement_reflns_used 5683
_cell_measurement_temperature 100(2)
_cell_measurement_theta_max 30
_cell_measurement_theta_min 2
_cell_volume 1196.2(2)
_computing_cell_refinement 'SAINT v7.23A (Bruker, 2005)'
_computing_data_collection 'APEX2 v1.0-27 (Bruker, 2005)'
_computing_data_reduction 'SADABS-2004/1 (Bruker, 2005)'
_computing_molecular_graphics 'XP v5.1 (Bruker, 1998)'
_computing_publication_material 'XCIF v6.12 (Bruker, 2001)'
_computing_structure_refinement 'SHELXL-97 (Sheldrick, 1997)'
_computing_structure_solution 'SHELXS-97 (Sheldrick, 1990)'
_diffrn_ambient_temperature 100(2)
_diffrn_measured_fraction_theta_full 0.992
_diffrn_measured_fraction_theta_max 0.922
_diffrn_measurement_device_type 'Bruker APEX2 CCD detector'
_diffrn_measurement_method 'omega scan'
_diffrn_radiation_monochromator graphite
_diffrn_radiation_source 'fine-focus sealed tube'
_diffrn_radiation_type MoK\a
_diffrn_radiation_wavelength 0.71073
_diffrn_reflns_av_R_equivalents 0.0262
_diffrn_reflns_av_sigmaI/netI 0.0305
_diffrn_reflns_limit_h_max 13
_diffrn_reflns_limit_h_min -14
_diffrn_reflns_limit_k_max 16
_diffrn_reflns_limit_k_min -16
_diffrn_reflns_limit_l_max 17
_diffrn_reflns_limit_l_min 0
_diffrn_reflns_number 19414
_diffrn_reflns_theta_full 25.0
_diffrn_reflns_theta_max 31.95
_diffrn_reflns_theta_min 1.79
_exptl_absorpt_coefficient_mu 0.079
_exptl_absorpt_correction_T_max 0.989
_exptl_absorpt_correction_T_min 0.970
_exptl_absorpt_correction_type multi-scan
_exptl_absorpt_process_details
;
 SADABS. Program for empirical absorption correction of
 area-detector data. University of Goetingen. Germany. 
 Sheldrick, G. M. 1996
;
_exptl_crystal_colour colorless
_exptl_crystal_density_diffrn 1.284
_exptl_crystal_density_method 'not measured'
_exptl_crystal_description prism
_exptl_crystal_F_000 484
_exptl_crystal_size_max 0.35
_exptl_crystal_size_mid 0.16
_exptl_crystal_size_min 0.12
_refine_diff_density_max 0.373
_refine_diff_density_min -0.218
_refine_diff_density_rms 0.045
_refine_ls_extinction_method none
_refine_ls_goodness_of_fit_ref 1.086
_refine_ls_hydrogen_treatment constr
_refine_ls_matrix_type full
_refine_ls_number_parameters 325
_refine_ls_number_reflns 7636
_refine_ls_number_restraints 0
_refine_ls_restrained_S_all 1.086
_refine_ls_R_factor_all 0.0660
_refine_ls_R_factor_gt 0.0488
_refine_ls_shift/su_max 0.001
_refine_ls_shift/su_mean 0.000
_refine_ls_structure_factor_coef Fsqd
_refine_ls_weighting_details 'calc w=1/[\s^2^(Fo^2^)+(0.0768P)^2^+0.0593P] where P=(Fo^2^+2Fc^2^)/3'
_refine_ls_weighting_scheme calc
_refine_ls_wR_factor_gt 0.1296
_refine_ls_wR_factor_ref 0.1386
_reflns_number_gt 5770
_reflns_number_total 7636
_reflns_threshold_expression >2sigma(I)
_cod_data_source_file ol801356e-file009.cif
_cod_data_source_block rajf
_cod_database_code 1504823

loop_
_symmetry_equiv_pos_as_xyz
'x, y, z'
'-x, -y, -z'

loop_
_atom_site_label
_atom_site_type_symbol
_atom_site_fract_x
_atom_site_fract_y
_atom_site_fract_z
_atom_site_U_iso_or_equiv
_atom_site_adp_type
_atom_site_occupancy
_atom_site_symmetry_multiplicity
_atom_site_calc_flag
_atom_site_refinement_flags
O1 O 0.81484(8) 0.35531(7) 0.31692(6) 0.02595(16) Uani 1 1 d .
C1 C 0.84494(11) 0.50398(10) 0.48501(9) 0.0244(2) Uani 1 1 d .
H1A H 0.7432 0.5050 0.4743 0.037 Uiso 1 1 calc R
C2 C 0.89950(11) 0.43248(9) 0.41173(9) 0.0234(2) Uani 1 1 d .
C3 C 1.04839(11) 0.42512(9) 0.42361(9) 0.0229(2) Uani 1 1 d .
C4 C 1.05298(11) 0.33710(9) 0.32921(9) 0.0231(2) Uani 1 1 d .
C5 C 0.91044(11) 0.29768(9) 0.26916(9) 0.0239(2) Uani 1 1 d .
C11 C 0.83791(11) 0.20662(9) 0.16997(9) 0.0240(2) Uani 1 1 d .
C12 C 0.89853(13) 0.09866(10) 0.15223(11) 0.0322(2) Uani 1 1 d .
H12A H 0.9899 0.0845 0.2037 0.039 Uiso 1 1 calc R
C13 C 0.82544(14) 0.01207(11) 0.05955(11) 0.0364(3) Uani 1 1 d .
H13A H 0.8673 -0.0611 0.0475 0.044 Uiso 1 1 calc R
C14 C 0.69229(13) 0.03154(11) -0.01534(11) 0.0354(3) Uani 1 1 d .
H14A H 0.6425 -0.0284 -0.0783 0.042 Uiso 1 1 calc R
C15 C 0.63136(12) 0.13832(11) 0.00131(10) 0.0319(2) Uani 1 1 d .
H15A H 0.5398 0.1517 -0.0504 0.038 Uiso 1 1 calc R
C16 C 0.70375(11) 0.22585(10) 0.09337(9) 0.0268(2) Uani 1 1 d .
H16A H 0.6618 0.2992 0.1043 0.032 Uiso 1 1 calc R
C21 C 1.18695(11) 0.30404(9) 0.30413(9) 0.0231(2) Uani 1 1 d .
C22 C 1.30741(11) 0.28309(10) 0.39532(10) 0.0284(2) Uani 1 1 d .
H22A H 1.3012 0.2872 0.4734 0.034 Uiso 1 1 calc R
C23 C 1.43616(12) 0.25634(11) 0.37325(11) 0.0352(3) Uani 1 1 d .
H23A H 1.5178 0.2429 0.4362 0.042 Uiso 1 1 calc R
C24 C 1.44609(13) 0.24914(11) 0.25990(12) 0.0366(3) Uani 1 1 d .
H24A H 1.5339 0.2298 0.2447 0.044 Uiso 1 1 calc R
C25 C 1.32717(13) 0.27035(11) 0.16837(11) 0.0339(3) Uani 1 1 d .
H25A H 1.3340 0.2662 0.0904 0.041 Uiso 1 1 calc R
C26 C 1.19881(12) 0.29753(10) 0.19006(10) 0.0282(2) Uani 1 1 d .
H26A H 1.1180 0.3119 0.1268 0.034 Uiso 1 1 calc R
O2 O 0.75873(8) 0.52287(7) 0.07047(7) 0.02984(18) Uani 1 1 d .
C6 C 0.87295(12) 0.41291(10) -0.05774(9) 0.0274(2) Uani 1 1 d .
H6A H 0.7887 0.3567 -0.0950 0.041 Uiso 1 1 calc R
C7 C 0.87529(11) 0.50294(10) 0.02896(9) 0.0267(2) Uani 1 1 d .
C8 C 0.99592(12) 0.58940(9) 0.08664(9) 0.0266(2) Uani 1 1 d .
C9 C 0.94794(12) 0.66549(10) 0.16915(9) 0.0275(2) Uani 1 1 d .
C10 C 0.80542(12) 0.62215(10) 0.15507(10) 0.0287(2) Uani 1 1 d .
C31 C 0.69311(12) 0.65906(11) 0.20740(10) 0.0305(2) Uani 1 1 d .
C32 C 0.58379(13) 0.57132(12) 0.21778(11) 0.0359(3) Uani 1 1 d .
H32A H 0.5829 0.4878 0.1907 0.043 Uiso 1 1 calc R
C33 C 0.47687(14) 0.60438(13) 0.26701(12) 0.0410(3) Uani 1 1 d .
H33A H 0.4042 0.5435 0.2747 0.049 Uiso 1 1 calc R
C34 C 0.47553(14) 0.72589(14) 0.30498(11) 0.0424(3) Uani 1 1 d .
H34A H 0.4016 0.7488 0.3382 0.051 Uiso 1 1 calc R
C35 C 0.58254(16) 0.81413(13) 0.29436(11) 0.0429(3) Uani 1 1 d .
H35A H 0.5813 0.8977 0.3200 0.051 Uiso 1 1 calc R
C36 C 0.69145(14) 0.78166(11) 0.24662(11) 0.0367(3) Uani 1 1 d .
H36A H 0.7650 0.8427 0.2406 0.044 Uiso 1 1 calc R
C41 C 1.04012(12) 0.76484(10) 0.25433(10) 0.0286(2) Uani 1 1 d .
C42 C 1.12828(12) 0.85302(10) 0.21873(11) 0.0313(2) Uani 1 1 d .
H42A H 1.1293 0.8489 0.1393 0.038 Uiso 1 1 calc R
C43 C 1.21472(13) 0.94693(11) 0.29862(12) 0.0381(3) Uani 1 1 d .
H43A H 1.2736 1.0071 0.2734 0.046 Uiso 1 1 calc R
C44 C 1.21534(16) 0.95304(13) 0.41425(13) 0.0474(3) Uani 1 1 d .
H44A H 1.2744 1.0174 0.4686 0.057 Uiso 1 1 calc R
C45 C 1.12977(18) 0.86519(14) 0.45112(12) 0.0516(4) Uani 1 1 d .
H45A H 1.1306 0.8691 0.5310 0.062 Uiso 1 1 calc R
C46 C 1.04297(16) 0.77157(12) 0.37178(11) 0.0413(3) Uani 1 1 d .
H46A H 0.9848 0.7114 0.3978 0.050 Uiso 1 1 calc R

loop_
_atom_site_aniso_label
_atom_site_aniso_U_11
_atom_site_aniso_U_22
_atom_site_aniso_U_33
_atom_site_aniso_U_23
_atom_site_aniso_U_13
_atom_site_aniso_U_12
O1 0.0195(3) 0.0299(4) 0.0252(4) -0.0065(3) 0.0035(3) 0.0016(3)
C1 0.0189(4) 0.0278(5) 0.0246(5) -0.0018(4) 0.0044(4) 0.0021(4)
C2 0.0205(4) 0.0255(5) 0.0209(5) -0.0022(4) 0.0021(4) 0.0009(3)
C3 0.0209(4) 0.0255(5) 0.0211(5) -0.0003(4) 0.0046(3) 0.0022(3)
C4 0.0221(5) 0.0240(5) 0.0218(5) -0.0009(4) 0.0047(4) 0.0024(3)
C5 0.0224(5) 0.0252(5) 0.0229(5) -0.0016(4) 0.0054(4) 0.0034(4)
C11 0.0234(5) 0.0248(5) 0.0220(5) -0.0019(4) 0.0058(4) -0.0013(4)
C12 0.0294(5) 0.0282(5) 0.0357(6) -0.0033(4) 0.0053(4) 0.0036(4)
C13 0.0387(6) 0.0275(5) 0.0413(7) -0.0083(5) 0.0126(5) 0.0002(5)
C14 0.0361(6) 0.0355(6) 0.0305(6) -0.0100(5) 0.0101(5) -0.0088(5)
C15 0.0257(5) 0.0400(6) 0.0252(5) -0.0023(4) 0.0035(4) -0.0045(4)
C16 0.0242(5) 0.0288(5) 0.0260(5) -0.0006(4) 0.0067(4) -0.0005(4)
C21 0.0222(4) 0.0219(4) 0.0242(5) -0.0011(4) 0.0066(4) 0.0003(3)
C22 0.0251(5) 0.0339(6) 0.0250(5) -0.0023(4) 0.0060(4) 0.0047(4)
C23 0.0234(5) 0.0406(6) 0.0378(6) -0.0047(5) 0.0044(4) 0.0041(4)
C24 0.0275(5) 0.0376(6) 0.0481(7) -0.0046(5) 0.0193(5) 0.0001(4)
C25 0.0386(6) 0.0332(6) 0.0340(6) -0.0019(5) 0.0198(5) -0.0013(5)
C26 0.0310(5) 0.0275(5) 0.0258(5) 0.0009(4) 0.0091(4) 0.0001(4)
O2 0.0258(4) 0.0290(4) 0.0320(4) -0.0009(3) 0.0066(3) -0.0024(3)
C6 0.0255(5) 0.0263(5) 0.0266(5) 0.0028(4) 0.0032(4) -0.0035(4)
C7 0.0251(5) 0.0266(5) 0.0263(5) 0.0042(4) 0.0049(4) -0.0013(4)
C8 0.0277(5) 0.0249(5) 0.0236(5) 0.0042(4) 0.0025(4) -0.0014(4)
C9 0.0285(5) 0.0252(5) 0.0263(5) 0.0041(4) 0.0044(4) -0.0002(4)
C10 0.0296(5) 0.0259(5) 0.0276(5) 0.0020(4) 0.0046(4) 0.0004(4)
C31 0.0279(5) 0.0325(6) 0.0284(5) 0.0025(4) 0.0033(4) 0.0054(4)
C32 0.0272(5) 0.0363(6) 0.0425(7) 0.0008(5) 0.0078(5) 0.0041(4)
C33 0.0276(6) 0.0518(8) 0.0422(7) 0.0033(6) 0.0075(5) 0.0070(5)
C34 0.0349(6) 0.0610(8) 0.0297(6) 0.0008(6) 0.0041(5) 0.0177(6)
C35 0.0497(8) 0.0432(7) 0.0313(6) -0.0033(5) 0.0024(5) 0.0182(6)
C36 0.0407(6) 0.0333(6) 0.0317(6) 0.0007(5) 0.0038(5) 0.0049(5)
C41 0.0276(5) 0.0257(5) 0.0291(5) 0.0033(4) 0.0030(4) 0.0019(4)
C42 0.0293(5) 0.0268(5) 0.0364(6) 0.0011(4) 0.0079(4) 0.0019(4)
C43 0.0341(6) 0.0256(5) 0.0494(7) 0.0002(5) 0.0062(5) -0.0024(4)
C44 0.0522(8) 0.0345(7) 0.0422(7) -0.0052(5) -0.0029(6) -0.0044(6)
C45 0.0672(10) 0.0490(8) 0.0275(6) -0.0010(6) 0.0011(6) -0.0070(7)
C46 0.0502(7) 0.0388(7) 0.0285(6) 0.0057(5) 0.0038(5) -0.0060(5)

loop_
_atom_type_symbol
_atom_type_description
_atom_type_scat_dispersion_real
_atom_type_scat_dispersion_imag
_atom_type_scat_source
C C 0.0033 0.0016 'International Tables Vol C Tables 4.2.6.8 and 6.1.1.4'
H H 0.0000 0.0000 'International Tables Vol C Tables 4.2.6.8 and 6.1.1.4'
O O 0.0106 0.0060 'International Tables Vol C Tables 4.2.6.8 and 6.1.1.4'

loop_
_geom_angle_atom_site_label_1
_geom_angle_atom_site_label_2
_geom_angle_atom_site_label_3
_geom_angle
_geom_angle_site_symmetry_1
_geom_angle_site_symmetry_3
C2 O1 C5 106.60(7) . .
C2 C1 C3 114.56(9) . 2_766
O1 C2 C1 124.49(9) . .
O1 C2 C3 109.89(8) . .
C1 C2 C3 125.60(9) . .
C1 C3 C2 119.82(9) 2_766 .
C1 C3 C4 134.13(9) 2_766 .
C2 C3 C4 106.05(8) . .
C5 C4 C3 105.93(9) . .
C5 C4 C21 128.88(9) . .
C3 C4 C21 125.15(9) . .
C4 C5 O1 111.51(8) . .
C4 C5 C11 134.56(9) . .
O1 C5 C11 113.89(8) . .
C16 C11 C12 119.12(9) . .
C16 C11 C5 119.71(9) . .
C12 C11 C5 121.15(9) . .
C13 C12 C11 120.03(11) . .
C14 C13 C12 120.44(11) . .
C13 C14 C15 120.01(10) . .
C14 C15 C16 120.07(11) . .
C15 C16 C11 120.33(10) . .
C22 C21 C26 118.54(10) . .
C22 C21 C4 120.19(9) . .
C26 C21 C4 121.22(9) . .
C23 C22 C21 120.71(10) . .
C24 C23 C22 120.18(11) . .
C23 C24 C25 119.68(11) . .
C26 C25 C24 120.31(11) . .
C25 C26 C21 120.56(10) . .
C7 O2 C10 106.66(8) . .
C7 C6 C8 114.84(9) . 2_765
O2 C7 C6 124.83(9) . .
O2 C7 C8 109.90(9) . .
C6 C7 C8 125.26(10) . .
C6 C8 C7 119.90(10) 2_765 .
C6 C8 C9 134.21(10) 2_765 .
C7 C8 C9 105.89(10) . .
C10 C9 C8 106.12(9) . .
C10 C9 C41 128.22(10) . .
C8 C9 C41 125.58(10) . .
C9 C10 O2 111.42(10) . .
C9 C10 C31 134.21(10) . .
O2 C10 C31 114.36(9) . .
C32 C31 C36 118.65(11) . .
C32 C31 C10 120.03(10) . .
C36 C31 C10 121.32(11) . .
C33 C32 C31 120.87(12) . .
C34 C33 C32 120.12(13) . .
C33 C34 C35 119.66(12) . .
C34 C35 C36 120.66(12) . .
C35 C36 C31 120.03(12) . .
C46 C41 C42 118.61(11) . .
C46 C41 C9 121.03(10) . .
C42 C41 C9 120.35(10) . .
C43 C42 C41 120.47(11) . .
C44 C43 C42 120.24(12) . .
C43 C44 C45 119.90(12) . .
C44 C45 C46 120.13(13) . .
C45 C46 C41 120.64(12) . .

loop_
_geom_bond_atom_site_label_1
_geom_bond_atom_site_label_2
_geom_bond_distance
_geom_bond_site_symmetry_2
O1 C2 1.3748(11) .
O1 C5 1.3861(12) .
C1 C2 1.3784(14) .
C1 C3 1.3993(14) 2_766
C2 C3 1.4060(14) .
C3 C1 1.3993(14) 2_766
C3 C4 1.4492(14) .
C4 C5 1.3678(14) .
C4 C21 1.4708(14) .
C5 C11 1.4629(13) .
C11 C16 1.3952(15) .
C11 C12 1.3955(15) .
C12 C13 1.3869(15) .
C13 C14 1.3804(18) .
C14 C15 1.3830(18) .
C15 C16 1.3871(15) .
C21 C22 1.3939(15) .
C21 C26 1.3970(15) .
C22 C23 1.3867(15) .
C23 C24 1.3816(18) .
C24 C25 1.3879(18) .
C25 C26 1.3824(16) .
O2 C7 1.3747(13) .
O2 C10 1.3860(13) .
C6 C7 1.3778(15) .
C6 C8 1.3982(15) 2_765
C7 C8 1.4075(14) .
C8 C6 1.3983(15) 2_765
C8 C9 1.4490(16) .
C9 C10 1.3669(15) .
C9 C41 1.4760(15) .
C10 C31 1.4644(16) .
C31 C32 1.3968(17) .
C31 C36 1.3982(17) .
C32 C33 1.3827(17) .
C33 C34 1.382(2) .
C34 C35 1.386(2) .
C35 C36 1.3868(19) .
C41 C46 1.3925(17) .
C41 C42 1.3941(16) .
C42 C43 1.3894(16) .
C43 C44 1.377(2) .
C44 C45 1.384(2) .
C45 C46 1.3855(18) .
